data_4301832
loop_
_publ_author_name
'Jessie D. Monegan'
'Scott D. Bunge'

_publ_contact_author_address
;Department of Chemistry
Kent State University
Kent, OH 44242
;
_publ_contact_author_email sbunge@kent.edu
_publ_contact_author_fax '(+1) 330 672-3816'
_publ_contact_author_name 'Scott D. Bunge'
_publ_contact_author_phone '(+1) 330 672-9445'
_publ_section_title
;
Structurally Characterized 1,1,3,3-Tetramethylguanidine Solvated Magnesium
Aryloxide Complexes: [Mg(\m-OEt)(DBP)(H-TMG)]2, [Mg(\m-OBc)(DBP)(H-TMG)]2,
[Mg(\m-TMBA)(DBP)(H-TMG)]2, [Mg(\m-DPP)(DBP)(H-TMG)]2, [Mg(BMP)2(H-TMG)2],
[Mg(O-2,6-Ph2C6H3)2(H-TMG)2]
;
_journal_name_full 'Inorganic Chemistry'
_journal_page_first 3248
_journal_page_last 3256
_journal_paper_doi 10.1021/ic8022776
_journal_volume 48
_journal_year 2009
_chemical_formula_sum 'C48 H86 Mg2 N6 O6'
_chemical_formula_weight 891.85
_chemical_name_common '[Mg(OBc)(DBP)(H-TMG)]2 (2)'
_chemical_name_systematic
;

 ?

;
_space_group_IT_number 14
_symmetry_cell_setting monoclinic
_symmetry_space_group_name_Hall '-P 2yn'
_symmetry_space_group_name_H-M 'P 1 21/n 1'
_atom_sites_solution_hydrogens geom
_atom_sites_solution_primary direct
_atom_sites_solution_secondary difmap
_audit_creation_method SHELXL-97
_cell_angle_alpha 90.00
_cell_angle_beta 90.798(3)
_cell_angle_gamma 90.00
_cell_formula_units_Z 2
_cell_length_a 14.002(3)
_cell_length_b 13.167(3)
_cell_length_c 14.213(3)
_cell_measurement_reflns_used 5074
_cell_measurement_temperature 100(2)
_cell_measurement_theta_max 30.43
_cell_measurement_theta_min 2.55
_cell_volume 2620.1(10)
_computing_cell_refinement 'Bruker SMART'
_computing_data_collection 'Bruker SMART'
_computing_data_reduction 'Bruker SAINT'
_computing_molecular_graphics 'Bruker SHELXTL'
_computing_publication_material 'Bruker SHELXTL'
_computing_structure_refinement 'SHELXL-97 (Sheldrick, 1997)'
_computing_structure_solution 'SHELXS-97 (Sheldrick, 1990)'
_diffrn_ambient_temperature 100(2)
_diffrn_measured_fraction_theta_full 1.000
_diffrn_measured_fraction_theta_max 1.000
_diffrn_measurement_device_type 'CCD area detector'
_diffrn_measurement_method 'phi and omega scans'
_diffrn_radiation_monochromator graphite
_diffrn_radiation_source 'fine-focus sealed tube'
_diffrn_radiation_type MoK\a
_diffrn_radiation_wavelength 0.71073
_diffrn_reflns_av_R_equivalents 0.0344
_diffrn_reflns_av_sigmaI/netI 0.0230
_diffrn_reflns_limit_h_max 16
_diffrn_reflns_limit_h_min -16
_diffrn_reflns_limit_k_max 15
_diffrn_reflns_limit_k_min -15
_diffrn_reflns_limit_l_max 16
_diffrn_reflns_limit_l_min -16
_diffrn_reflns_number 20125
_diffrn_reflns_theta_full 25.05
_diffrn_reflns_theta_max 25.05
_diffrn_reflns_theta_min 2.03
_exptl_absorpt_coefficient_mu 0.095
_exptl_absorpt_correction_T_max 0.9812
_exptl_absorpt_correction_T_min 0.9674
_exptl_absorpt_correction_type multi-scan
_exptl_absorpt_process_details SADABS
_exptl_crystal_colour colorless
_exptl_crystal_density_diffrn 1.130
_exptl_crystal_density_meas ?
_exptl_crystal_density_method .
_exptl_crystal_description block
_exptl_crystal_F_000 976
_exptl_crystal_size_max 0.35
_exptl_crystal_size_mid 0.21
_exptl_crystal_size_min 0.20
_refine_diff_density_max 0.267
_refine_diff_density_min -0.261
_refine_diff_density_rms 0.038
_refine_ls_extinction_method none
_refine_ls_goodness_of_fit_ref 0.811
_refine_ls_hydrogen_treatment constr
_refine_ls_matrix_type full
_refine_ls_number_parameters 293
_refine_ls_number_reflns 4633
_refine_ls_number_restraints 0
_refine_ls_restrained_S_all 0.811
_refine_ls_R_factor_all 0.0419
_refine_ls_R_factor_gt 0.0328
_refine_ls_shift/su_max 0.008
_refine_ls_shift/su_mean 0.001
_refine_ls_structure_factor_coef Fsqd
_refine_ls_weighting_details 'calc w=1/[\s^2^(Fo^2^)+(0.1000P)^2^+1.1085P] where P=(Fo^2^+2Fc^2^)/3'
_refine_ls_weighting_scheme calc
_refine_ls_wR_factor_gt 0.1001
_refine_ls_wR_factor_ref 0.1172
_reflns_number_gt 3897
_reflns_number_total 4633
_reflns_threshold_expression >2sigma(I)
_cod_data_source_file ic8022776_si_002_2.cif
_cod_data_source_block jm005
_cod_depositor_comments
;
The following automatic conversions were performed:
'_symmetry_cell_setting' value 'Monoclinic' changed to 'monoclinic'
according to '/home/saulius/struct/CIF-dictionaries/cif_core.dic'
dictionary named 'cif_core.dic' version 2.4.1 from
2010-06-29.

'_exptl_absorpt_correction_type' value 'MULTI-SCAN' changed
to 'multi-scan' according to
'/home/saulius/struct/CIF-dictionaries/cif_core.dic' dictionary named
'cif_core.dic' version 2.4.1 from 2010-06-29.

Automatic conversion script
Id: cif_fix_enum 1527 2010-12-29 10:47:43Z saulius 
;
_cod_original_cell_volume 2620.3(10)
_cod_original_sg_symbol_H-M 'P 21/n'
_cod_database_code 4301832

loop_
_symmetry_equiv_pos_as_xyz
'x, y, z'
'-x+1/2, y+1/2, -z+1/2'
'-x, -y, -z'
'x-1/2, -y-1/2, z-1/2'

loop_
_atom_site_label
_atom_site_type_symbol
_atom_site_fract_x
_atom_site_fract_y
_atom_site_fract_z
_atom_site_U_iso_or_equiv
_atom_site_adp_type
_atom_site_occupancy
_atom_site_symmetry_multiplicity
_atom_site_calc_flag
_atom_site_refinement_flags
_atom_site_disorder_assembly
_atom_site_disorder_group
Mg1 Mg 0.98050(3) 0.84141(3) 1.02293(3) 0.01850(14) Uani 1 1 d . . .
O1 O 0.92858(7) 0.73625(7) 0.95027(6) 0.0212(2) Uani 1 1 d . . .
O2 O 1.10905(7) 1.04776(8) 0.96846(8) 0.0295(3) Uani 1 1 d . . .
O3 O 1.10676(7) 0.88044(7) 0.97736(7) 0.0253(2) Uani 1 1 d . . .
N1 N 1.00077(9) 0.82367(9) 1.16476(8) 0.0222(3) Uani 1 1 d . . .
H1 H 0.9885 0.8813 1.1935 0.027 Uiso 1 1 calc R . .
N2 N 1.07743(9) 0.67290(9) 1.20025(9) 0.0245(3) Uani 1 1 d . . .
N3 N 1.00222(9) 0.76071(9) 1.31961(8) 0.0236(3) Uani 1 1 d . . .
C1 C 0.86842(9) 0.69222(10) 0.89067(9) 0.0191(3) Uani 1 1 d . . .
C2 C 0.87621(10) 0.70899(10) 0.79173(10) 0.0214(3) Uani 1 1 d . . .
C3 C 0.80847(10) 0.66560(11) 0.73152(10) 0.0235(3) Uani 1 1 d . . .
H3 H 0.8121 0.6787 0.6659 0.028 Uiso 1 1 calc R . .
C4 C 0.73608(10) 0.60409(11) 0.76412(10) 0.0253(3) Uani 1 1 d . . .
H4 H 0.6901 0.5764 0.7216 0.030 Uiso 1 1 calc R . .
C5 C 0.73145(10) 0.58343(11) 0.85915(10) 0.0235(3) Uani 1 1 d . . .
H5 H 0.6831 0.5390 0.8810 0.028 Uiso 1 1 calc R . .
C6 C 0.79560(10) 0.62574(10) 0.92412(10) 0.0208(3) Uani 1 1 d . . .
C7 C 0.95810(11) 0.77243(11) 0.75125(10) 0.0264(3) Uani 1 1 d . . .
C8 C 0.95734(14) 0.77220(15) 0.64306(11) 0.0403(4) Uani 1 1 d . . .
H8A H 1.0127 0.8101 0.6204 0.060 Uiso 1 1 calc R . .
H8B H 0.8985 0.8043 0.6196 0.060 Uiso 1 1 calc R . .
H8C H 0.9603 0.7021 0.6202 0.060 Uiso 1 1 calc R . .
C9 C 0.94884(13) 0.88421(12) 0.78085(11) 0.0335(4) Uani 1 1 d . . .
H9A H 0.9452 0.8885 0.8495 0.050 Uiso 1 1 calc R . .
H9B H 0.8908 0.9132 0.7525 0.050 Uiso 1 1 calc R . .
H9C H 1.0046 0.9222 0.7594 0.050 Uiso 1 1 calc R . .
C10 C 1.05488(11) 0.72789(13) 0.78240(11) 0.0316(4) Uani 1 1 d . . .
H10A H 1.0592 0.7272 0.8513 0.047 Uiso 1 1 calc R . .
H10B H 1.1065 0.7696 0.7573 0.047 Uiso 1 1 calc R . .
H10C H 1.0606 0.6584 0.7585 0.047 Uiso 1 1 calc R . .
C11 C 0.78689(10) 0.60123(11) 1.02940(10) 0.0234(3) Uani 1 1 d . . .
C12 C 0.76182(11) 0.69742(12) 1.08525(10) 0.0269(3) Uani 1 1 d . . .
H12A H 0.8101 0.7498 1.0742 0.040 Uiso 1 1 calc R . .
H12B H 0.7603 0.6813 1.1525 0.040 Uiso 1 1 calc R . .
H12C H 0.6990 0.7225 1.0647 0.040 Uiso 1 1 calc R . .
C13 C 0.88014(11) 0.55586(12) 1.06852(11) 0.0279(3) Uani 1 1 d . . .
H13A H 0.8945 0.4927 1.0350 0.042 Uiso 1 1 calc R . .
H13B H 0.8732 0.5415 1.1357 0.042 Uiso 1 1 calc R . .
H13C H 0.9324 0.6044 1.0598 0.042 Uiso 1 1 calc R . .
C14 C 0.70805(12) 0.52320(12) 1.04817(11) 0.0323(4) Uani 1 1 d . . .
H14A H 0.6464 0.5505 1.0266 0.048 Uiso 1 1 calc R . .
H14B H 0.7056 0.5090 1.1158 0.048 Uiso 1 1 calc R . .
H14C H 0.7218 0.4603 1.0141 0.048 Uiso 1 1 calc R . .
C15 C 1.02596(10) 0.75511(10) 1.22695(10) 0.0204(3) Uani 1 1 d . . .
C16 C 1.12916(11) 0.67573(12) 1.11269(11) 0.0275(3) Uani 1 1 d . . .
H16A H 1.0862 0.6566 1.0606 0.041 Uiso 1 1 calc R . .
H16B H 1.1828 0.6280 1.1161 0.041 Uiso 1 1 calc R . .
H16C H 1.1535 0.7445 1.1022 0.041 Uiso 1 1 calc R . .
C17 C 1.06531(12) 0.57248(11) 1.24201(12) 0.0320(4) Uani 1 1 d . . .
H17A H 1.0116 0.5739 1.2854 0.048 Uiso 1 1 calc R . .
H17B H 1.1237 0.5535 1.2764 0.048 Uiso 1 1 calc R . .
H17C H 1.0525 0.5227 1.1922 0.048 Uiso 1 1 calc R . .
C18 C 0.93624(12) 0.83973(11) 1.34889(11) 0.0296(3) Uani 1 1 d . . .
H18A H 0.9689 0.9056 1.3486 0.044 Uiso 1 1 calc R . .
H18B H 0.9140 0.8250 1.4125 0.044 Uiso 1 1 calc R . .
H18C H 0.8815 0.8418 1.3053 0.044 Uiso 1 1 calc R . .
C19 C 1.06869(12) 0.72728(12) 1.39358(11) 0.0307(4) Uani 1 1 d . . .
H19A H 1.1279 0.7032 1.3651 0.046 Uiso 1 1 calc R . .
H19B H 1.0397 0.6720 1.4294 0.046 Uiso 1 1 calc R . .
H19C H 1.0831 0.7843 1.4358 0.046 Uiso 1 1 calc R . .
C20 C 1.14774(10) 0.96266(10) 0.96015(9) 0.0186(3) Uani 1 1 d . . .
C21 C 1.25069(10) 0.96058(10) 0.92624(10) 0.0221(3) Uani 1 1 d . . .
C22 C 1.28773(11) 0.85235(12) 0.91818(12) 0.0315(4) Uani 1 1 d . . .
H22A H 1.2865 0.8197 0.9801 0.047 Uiso 1 1 calc R . .
H22B H 1.3534 0.8535 0.8953 0.047 Uiso 1 1 calc R . .
H22C H 1.2472 0.8142 0.8739 0.047 Uiso 1 1 calc R . .
C23 C 1.31234(11) 1.02039(13) 0.99678(12) 0.0335(4) Uani 1 1 d . . .
H23A H 1.3107 0.9869 1.0583 0.050 Uiso 1 1 calc R . .
H23B H 1.2874 1.0896 1.0024 0.050 Uiso 1 1 calc R . .
H23C H 1.3783 1.0229 0.9748 0.050 Uiso 1 1 calc R . .
C24 C 1.25271(12) 1.01284(13) 0.83012(11) 0.0339(4) Uani 1 1 d . . .
H24A H 1.3179 1.0112 0.8058 0.051 Uiso 1 1 calc R . .
H24B H 1.2319 1.0835 0.8366 0.051 Uiso 1 1 calc R . .
H24C H 1.2097 0.9772 0.7863 0.051 Uiso 1 1 calc R . .

loop_
_atom_site_aniso_label
_atom_site_aniso_U_11
_atom_site_aniso_U_22
_atom_site_aniso_U_33
_atom_site_aniso_U_23
_atom_site_aniso_U_13
_atom_site_aniso_U_12
Mg1 0.0194(3) 0.0143(3) 0.0218(3) -0.00094(17) 0.00073(18) 0.00006(17)
O1 0.0236(5) 0.0187(5) 0.0211(5) -0.0016(4) -0.0016(4) -0.0034(4)
O2 0.0270(6) 0.0204(5) 0.0411(6) 0.0006(4) 0.0041(5) 0.0071(4)
O3 0.0236(5) 0.0193(5) 0.0330(6) 0.0003(4) 0.0043(4) -0.0017(4)
N1 0.0258(6) 0.0163(6) 0.0245(6) -0.0031(5) -0.0012(5) 0.0029(5)
N2 0.0267(6) 0.0174(6) 0.0295(7) 0.0009(5) 0.0007(5) 0.0036(5)
N3 0.0265(6) 0.0210(6) 0.0232(6) 0.0003(5) -0.0011(5) 0.0035(5)
C1 0.0196(7) 0.0150(6) 0.0225(7) -0.0017(5) -0.0012(5) 0.0029(5)
C2 0.0238(7) 0.0170(7) 0.0233(7) 0.0001(5) 0.0013(6) 0.0033(6)
C3 0.0273(8) 0.0227(7) 0.0203(7) 0.0011(5) -0.0017(6) 0.0057(6)
C4 0.0238(7) 0.0249(7) 0.0270(8) -0.0043(6) -0.0063(6) 0.0015(6)
C5 0.0218(7) 0.0198(7) 0.0290(8) -0.0014(6) 0.0008(6) -0.0013(6)
C6 0.0223(7) 0.0181(7) 0.0220(7) -0.0009(5) 0.0011(5) 0.0026(5)
C7 0.0312(8) 0.0264(8) 0.0218(7) 0.0016(6) 0.0020(6) -0.0038(6)
C8 0.0476(10) 0.0502(11) 0.0233(8) 0.0035(7) 0.0058(7) -0.0149(8)
C9 0.0458(10) 0.0234(8) 0.0312(8) 0.0078(6) -0.0005(7) -0.0060(7)
C10 0.0260(8) 0.0368(9) 0.0323(8) -0.0034(7) 0.0083(6) -0.0034(7)
C11 0.0256(7) 0.0222(7) 0.0223(7) -0.0007(6) 0.0022(6) -0.0049(6)
C12 0.0288(8) 0.0274(8) 0.0245(7) -0.0035(6) 0.0058(6) -0.0039(6)
C13 0.0352(8) 0.0248(8) 0.0236(7) 0.0034(6) -0.0011(6) 0.0000(6)
C14 0.0391(9) 0.0314(8) 0.0265(8) 0.0014(6) 0.0046(7) -0.0130(7)
C15 0.0182(7) 0.0175(7) 0.0253(7) -0.0014(5) -0.0032(5) -0.0022(5)
C16 0.0267(8) 0.0243(8) 0.0314(8) -0.0020(6) 0.0025(6) 0.0062(6)
C17 0.0395(9) 0.0188(8) 0.0377(9) 0.0047(6) -0.0012(7) 0.0055(6)
C18 0.0367(9) 0.0233(8) 0.0290(8) -0.0003(6) 0.0062(7) 0.0044(6)
C19 0.0333(8) 0.0331(9) 0.0256(8) 0.0037(6) -0.0051(6) -0.0017(7)
C20 0.0230(7) 0.0177(7) 0.0151(6) 0.0003(5) -0.0027(5) 0.0017(5)
C21 0.0202(7) 0.0207(7) 0.0255(7) -0.0010(6) 0.0011(6) 0.0002(5)
C22 0.0237(8) 0.0272(8) 0.0437(9) -0.0039(7) 0.0045(7) 0.0056(6)
C23 0.0274(8) 0.0310(8) 0.0420(9) -0.0045(7) -0.0075(7) -0.0034(7)
C24 0.0354(9) 0.0373(9) 0.0293(8) 0.0034(7) 0.0096(7) -0.0017(7)

loop_
_atom_type_symbol
_atom_type_description
_atom_type_scat_dispersion_real
_atom_type_scat_dispersion_imag
_atom_type_scat_source
C C 0.0033 0.0016 'International Tables Vol C Tables 4.2.6.8 and 6.1.1.4'
H H 0.0000 0.0000 'International Tables Vol C Tables 4.2.6.8 and 6.1.1.4'
N N 0.0061 0.0033 'International Tables Vol C Tables 4.2.6.8 and 6.1.1.4'
O O 0.0106 0.0060 'International Tables Vol C Tables 4.2.6.8 and 6.1.1.4'
Mg Mg 0.0486 0.0363 'International Tables Vol C Tables 4.2.6.8 and 6.1.1.4'

loop_
_geom_angle_atom_site_label_1
_geom_angle_atom_site_label_2
_geom_angle_atom_site_label_3
_geom_angle
_geom_angle_site_symmetry_1
_geom_angle_site_symmetry_3
_geom_angle_publ_flag
O1 Mg1 O2 110.33(5) . 3_777 ?
O1 Mg1 O3 110.94(5) . . ?
O2 Mg1 O3 114.37(5) 3_777 . ?
O1 Mg1 N1 120.51(5) . . ?
O2 Mg1 N1 96.04(5) 3_777 . ?
O3 Mg1 N1 104.02(5) . . ?
C1 O1 Mg1 156.89(9) . . ?
C20 O2 Mg1 165.11(10) . 3_777 ?
C20 O3 Mg1 135.22(9) . . ?
C15 N1 Mg1 140.98(10) . . ?
C15 N1 H1 109.5 . . ?
Mg1 N1 H1 109.5 . . ?
C15 N2 C16 119.55(12) . . ?
C15 N2 C17 122.91(13) . . ?
C16 N2 C17 115.76(12) . . ?
C15 N3 C18 118.58(12) . . ?
C15 N3 C19 121.09(12) . . ?
C18 N3 C19 114.18(12) . . ?
O1 C1 C2 120.44(12) . . ?
O1 C1 C6 120.46(12) . . ?
C2 C1 C6 119.09(12) . . ?
C3 C2 C1 118.75(13) . . ?
C3 C2 C7 119.92(13) . . ?
C1 C2 C7 121.32(12) . . ?
C4 C3 C2 122.09(13) . . ?
C4 C3 H3 119.0 . . ?
C2 C3 H3 119.0 . . ?
C5 C4 C3 119.21(13) . . ?
C5 C4 H4 120.4 . . ?
C3 C4 H4 120.4 . . ?
C4 C5 C6 122.03(13) . . ?
C4 C5 H5 119.0 . . ?
C6 C5 H5 119.0 . . ?
C5 C6 C1 118.67(13) . . ?
C5 C6 C11 120.08(13) . . ?
C1 C6 C11 121.24(12) . . ?
C8 C7 C9 106.04(13) . . ?
C8 C7 C10 106.33(13) . . ?
C9 C7 C10 111.36(13) . . ?
C8 C7 C2 112.24(13) . . ?
C9 C7 C2 110.61(13) . . ?
C10 C7 C2 110.14(12) . . ?
C7 C8 H8A 109.5 . . ?
C7 C8 H8B 109.5 . . ?
H8A C8 H8B 109.5 . . ?
C7 C8 H8C 109.5 . . ?
H8A C8 H8C 109.5 . . ?
H8B C8 H8C 109.5 . . ?
C7 C9 H9A 109.5 . . ?
C7 C9 H9B 109.5 . . ?
H9A C9 H9B 109.5 . . ?
C7 C9 H9C 109.5 . . ?
H9A C9 H9C 109.5 . . ?
H9B C9 H9C 109.5 . . ?
C7 C10 H10A 109.5 . . ?
C7 C10 H10B 109.5 . . ?
H10A C10 H10B 109.5 . . ?
C7 C10 H10C 109.5 . . ?
H10A C10 H10C 109.5 . . ?
H10B C10 H10C 109.5 . . ?
C13 C11 C14 106.69(13) . . ?
C13 C11 C6 110.86(11) . . ?
C14 C11 C6 112.14(12) . . ?
C13 C11 C12 109.46(12) . . ?
C14 C11 C12 106.97(12) . . ?
C6 C11 C12 110.57(12) . . ?
C11 C12 H12A 109.5 . . ?
C11 C12 H12B 109.5 . . ?
H12A C12 H12B 109.5 . . ?
C11 C12 H12C 109.5 . . ?
H12A C12 H12C 109.5 . . ?
H12B C12 H12C 109.5 . . ?
C11 C13 H13A 109.5 . . ?
C11 C13 H13B 109.5 . . ?
H13A C13 H13B 109.5 . . ?
C11 C13 H13C 109.5 . . ?
H13A C13 H13C 109.5 . . ?
H13B C13 H13C 109.5 . . ?
C11 C14 H14A 109.5 . . ?
C11 C14 H14B 109.5 . . ?
H14A C14 H14B 109.5 . . ?
C11 C14 H14C 109.5 . . ?
H14A C14 H14C 109.5 . . ?
H14B C14 H14C 109.5 . . ?
N1 C15 N2 120.04(13) . . ?
N1 C15 N3 123.20(13) . . ?
N2 C15 N3 116.75(12) . . ?
N2 C16 H16A 109.5 . . ?
N2 C16 H16B 109.5 . . ?
H16A C16 H16B 109.5 . . ?
N2 C16 H16C 109.5 . . ?
H16A C16 H16C 109.5 . . ?
H16B C16 H16C 109.5 . . ?
N2 C17 H17A 109.5 . . ?
N2 C17 H17B 109.5 . . ?
H17A C17 H17B 109.5 . . ?
N2 C17 H17C 109.5 . . ?
H17A C17 H17C 109.5 . . ?
H17B C17 H17C 109.5 . . ?
N3 C18 H18A 109.5 . . ?
N3 C18 H18B 109.5 . . ?
H18A C18 H18B 109.5 . . ?
N3 C18 H18C 109.5 . . ?
H18A C18 H18C 109.5 . . ?
H18B C18 H18C 109.5 . . ?
N3 C19 H19A 109.5 . . ?
N3 C19 H19B 109.5 . . ?
H19A C19 H19B 109.5 . . ?
N3 C19 H19C 109.5 . . ?
H19A C19 H19C 109.5 . . ?
H19B C19 H19C 109.5 . . ?
O3 C20 O2 123.80(13) . . ?
O3 C20 C21 118.94(12) . . ?
O2 C20 C21 117.26(12) . . ?
C22 C21 C20 111.41(12) . . ?
C22 C21 C24 110.09(13) . . ?
C20 C21 C24 107.64(12) . . ?
C22 C21 C23 109.95(12) . . ?
C20 C21 C23 108.06(12) . . ?
C24 C21 C23 109.63(13) . . ?
C21 C22 H22A 109.5 . . ?
C21 C22 H22B 109.5 . . ?
H22A C22 H22B 109.5 . . ?
C21 C22 H22C 109.5 . . ?
H22A C22 H22C 109.5 . . ?
H22B C22 H22C 109.5 . . ?
C21 C23 H23A 109.5 . . ?
C21 C23 H23B 109.5 . . ?
H23A C23 H23B 109.5 . . ?
C21 C23 H23C 109.5 . . ?
H23A C23 H23C 109.5 . . ?
H23B C23 H23C 109.5 . . ?
C21 C24 H24A 109.5 . . ?
C21 C24 H24B 109.5 . . ?
H24A C24 H24B 109.5 . . ?
C21 C24 H24C 109.5 . . ?
H24A C24 H24C 109.5 . . ?
H24B C24 H24C 109.5 . . ?

loop_
_geom_bond_atom_site_label_1
_geom_bond_atom_site_label_2
_geom_bond_distance
_geom_bond_site_symmetry_2
_geom_bond_publ_flag
Mg1 O1 1.8685(11) . ?
Mg1 O2 1.9290(11) 3_777 ?
Mg1 O3 1.9600(11) . ?
Mg1 N1 2.0452(13) . ?
O1 C1 1.3204(17) . ?
O2 C20 1.2509(17) . ?
O2 Mg1 1.9290(11) 3_777 ?
O3 C20 1.2510(17) . ?
N1 C15 1.3084(18) . ?
N1 H1 0.8800 . ?
N2 C15 1.3575(18) . ?
N2 C16 1.449(2) . ?
N2 C17 1.4602(19) . ?
N3 C15 1.3648(19) . ?
N3 C18 1.4560(19) . ?
N3 C19 1.462(2) . ?
C1 C2 1.429(2) . ?
C1 C6 1.430(2) . ?
C2 C3 1.391(2) . ?
C2 C7 1.537(2) . ?
C3 C4 1.382(2) . ?
C3 H3 0.9500 . ?
C4 C5 1.380(2) . ?
C4 H4 0.9500 . ?
C5 C6 1.395(2) . ?
C5 H5 0.9500 . ?
C6 C11 1.5373(19) . ?
C7 C8 1.538(2) . ?
C7 C9 1.537(2) . ?
C7 C10 1.536(2) . ?
C8 H8A 0.9800 . ?
C8 H8B 0.9800 . ?
C8 H8C 0.9800 . ?
C9 H9A 0.9800 . ?
C9 H9B 0.9800 . ?
C9 H9C 0.9800 . ?
C10 H10A 0.9800 . ?
C10 H10B 0.9800 . ?
C10 H10C 0.9800 . ?
C11 C13 1.533(2) . ?
C11 C14 1.534(2) . ?
C11 C12 1.538(2) . ?
C12 H12A 0.9800 . ?
C12 H12B 0.9800 . ?
C12 H12C 0.9800 . ?
C13 H13A 0.9800 . ?
C13 H13B 0.9800 . ?
C13 H13C 0.9800 . ?
C14 H14A 0.9800 . ?
C14 H14B 0.9800 . ?
C14 H14C 0.9800 . ?
C16 H16A 0.9800 . ?
C16 H16B 0.9800 . ?
C16 H16C 0.9800 . ?
C17 H17A 0.9800 . ?
C17 H17B 0.9800 . ?
C17 H17C 0.9800 . ?
C18 H18A 0.9800 . ?
C18 H18B 0.9800 . ?
C18 H18C 0.9800 . ?
C19 H19A 0.9800 . ?
C19 H19B 0.9800 . ?
C19 H19C 0.9800 . ?
C20 C21 1.527(2) . ?
C21 C22 1.521(2) . ?
C21 C24 1.530(2) . ?
C21 C23 1.532(2) . ?
C22 H22A 0.9800 . ?
C22 H22B 0.9800 . ?
C22 H22C 0.9800 . ?
C23 H23A 0.9800 . ?
C23 H23B 0.9800 . ?
C23 H23C 0.9800 . ?
C24 H24A 0.9800 . ?
C24 H24B 0.9800 . ?
C24 H24C 0.9800 . ?
